data_4505725
loop_
_publ_author_name
'Lee, In Su'
'Shin, Dong Mok'
'Chung, Young Keun'

_publ_section_title
;
 Self-Assembly of Organometallic&#x2212;Organic Hybrid Supramolecular
 Arrays from Ferrocenyl Dipyridines and Aromatic Carboxylic Acids
;
_journal_issue 4
_journal_name_full 'Crystal Growth &amp; Design'
_journal_page_first 521
_journal_paper_doi 10.1021/cg0340695
_journal_volume 3
_journal_year 2003
_chemical_formula_sum 'C34 H30 Fe N2 O4'
_chemical_formula_weight 586.45
_chemical_name_systematic
; 
 ? 
;
_space_group_IT_number 2
_symmetry_cell_setting triclinic
_symmetry_space_group_name_Hall '-P 1'
_symmetry_space_group_name_H-M 'P -1'
_atom_sites_solution_hydrogens geom
_atom_sites_solution_primary direct
_atom_sites_solution_secondary difmap
_audit_creation_method SHELXL
_cell_angle_alpha 71.618(3)
_cell_angle_beta 76.482(3)
_cell_angle_gamma 82.086(3)
_cell_formula_units_Z 2
_cell_length_a 9.4294(5)
_cell_length_b 11.1365(5)
_cell_length_c 14.5979(8)
_cell_measurement_temperature 293(2)
_cell_volume 1411.01(13)
_computing_structure_refinement 'SHELXL-93 (Sheldrick, 1993)'
_computing_structure_solution 'SHELXS-86 (Sheldrick, 1990)'
_diffrn_ambient_temperature 293(2)
_diffrn_radiation_monochromator graphite
_diffrn_radiation_source 'fine-focus sealed tube'
_diffrn_radiation_type MoK\a
_diffrn_radiation_wavelength 0.71073
_diffrn_reflns_av_R_equivalents 0.0350
_diffrn_reflns_av_sigmaI/netI 0.0498
_diffrn_reflns_limit_h_max 12
_diffrn_reflns_limit_h_min -12
_diffrn_reflns_limit_k_max 13
_diffrn_reflns_limit_k_min -14
_diffrn_reflns_limit_l_max 18
_diffrn_reflns_limit_l_min -18
_diffrn_reflns_number 12098
_diffrn_reflns_theta_max 27.52
_diffrn_reflns_theta_min 2.93
_exptl_absorpt_coefficient_mu 0.577
_exptl_crystal_density_diffrn 1.380
_exptl_crystal_F_000 612
_exptl_crystal_size_max 0.5
_exptl_crystal_size_mid 0.4
_exptl_crystal_size_min 0.3
_refine_diff_density_max 0.361
_refine_diff_density_min -0.513
_refine_diff_density_rms 0.054
_refine_ls_extinction_method none
_refine_ls_goodness_of_fit_all 1.073
_refine_ls_goodness_of_fit_obs 1.119
_refine_ls_matrix_type full
_refine_ls_number_parameters 381
_refine_ls_number_reflns 6460
_refine_ls_number_restraints 0
_refine_ls_restrained_S_all 1.073
_refine_ls_restrained_S_obs 1.119
_refine_ls_R_factor_all 0.0790
_refine_ls_R_factor_obs 0.0546
_refine_ls_shift/esd_max 0.000
_refine_ls_shift/esd_mean 0.000
_refine_ls_structure_factor_coef Fsqd
_refine_ls_weighting_details 'w=1/[\s^2^(Fo^2^)+(0.0738P)^2^+0.2634P] where P=(Fo^2^+2Fc^2^)/3'
_refine_ls_weighting_scheme calc
_refine_ls_wR_factor_all 0.1493
_refine_ls_wR_factor_obs 0.1334
_reflns_number_observed 4823
_reflns_number_total 6461
_reflns_observed_criterion >2sigma(I)
_cod_data_source_file cg0340695si20030429_013657.cif
_cod_data_source_block tere
_cod_depositor_comments
;
The following automatic conversions were performed:

'_refine_ls_weighting_scheme' value 'calc
w=1/[\s^2^(Fo^2^)+(0.0738P)^2^+0.2634P] where P=(Fo^2^+2Fc^2^)/3' was
changed to 'calc'. New tag '_refine_ls_weighting_details' was
created. The value of the new tag was set to
'w=1/[\s^2^(Fo^2^)+(0.0738P)^2^+0.2634P] where P=(Fo^2^+2Fc^2^)/3'.

Automatic conversion script
Id: cif_fix_values 3143 2015-03-26 13:38:13Z robertas 
;
_cod_original_cell_volume 1411.01(12)
_cod_original_sg_symbol_H-M P-1
_cod_database_code 4505725

loop_
_symmetry_equiv_pos_as_xyz
'x, y, z'
'-x, -y, -z'

loop_
_atom_site_aniso_label
_atom_site_aniso_U_11
_atom_site_aniso_U_22
_atom_site_aniso_U_33
_atom_site_aniso_U_23
_atom_site_aniso_U_13
_atom_site_aniso_U_12
Fe1 0.0614(2) 0.0504(2) 0.0563(2) -0.0213(2) -0.0184(2) -0.0081(2)
N1 0.082(2) 0.0687(14) 0.076(2) -0.0372(12) -0.0106(13) -0.0099(13)
N2 0.094(2) 0.080(2) 0.071(2) -0.0318(13) -0.0110(14) -0.0334(15)
C1 0.066(2) 0.0660(15) 0.0584(15) -0.0259(12) -0.0087(12) -0.0163(13)
C2 0.082(2) 0.0608(15) 0.065(2) -0.0191(13) -0.0137(14) -0.0141(14)
C3 0.091(2) 0.064(2) 0.079(2) -0.0295(14) -0.012(2) -0.027(2)
C4 0.071(2) 0.093(2) 0.090(2) -0.044(2) -0.022(2) -0.020(2)
C5 0.059(2) 0.075(2) 0.094(2) -0.036(2) -0.018(2) -0.0011(14)
C6 0.069(2) 0.0603(14) 0.0571(14) -0.0221(11) -0.0112(12) -0.0185(12)
C7 0.064(2) 0.067(2) 0.078(2) -0.0311(14) -0.0139(14) -0.0067(13)
C8 0.083(2) 0.075(2) 0.077(2) -0.041(2) -0.008(2) -0.018(2)
C9 0.100(2) 0.081(2) 0.058(2) -0.0249(14) -0.023(2) -0.027(2)
C10 0.094(2) 0.0567(14) 0.061(2) -0.0155(12) -0.0241(15) -0.0145(14)
C11 0.070(2) 0.068(2) 0.062(2) -0.0281(13) -0.0119(13) -0.0111(13)
C12 0.072(2) 0.066(2) 0.068(2) -0.0318(13) -0.0127(14) -0.0101(13)
C13 0.066(2) 0.0646(15) 0.0574(15) -0.0263(12) -0.0020(12) -0.0113(13)
C14 0.084(2) 0.068(2) 0.080(2) -0.0378(15) -0.027(2) 0.0025(15)
C15 0.089(2) 0.078(2) 0.091(2) -0.044(2) -0.034(2) 0.005(2)
C16 0.072(2) 0.064(2) 0.063(2) -0.0255(13) -0.0082(13) -0.0075(13)
C17 0.081(2) 0.070(2) 0.065(2) -0.0283(14) -0.0075(15) -0.0185(15)
C18 0.117(3) 0.074(2) 0.103(3) -0.034(2) -0.046(2) 0.004(2)
C19 0.070(2) 0.0620(14) 0.0597(15) -0.0214(12) -0.0147(13) -0.0197(13)
C20 0.078(2) 0.0642(15) 0.0595(15) -0.0213(12) -0.0160(13) -0.0224(14)
C21 0.074(2) 0.0628(15) 0.0576(15) -0.0217(12) -0.0066(13) -0.0264(13)
C22 0.114(3) 0.062(2) 0.074(2) -0.0151(14) -0.034(2) -0.032(2)
C23 0.123(3) 0.080(2) 0.073(2) -0.016(2) -0.037(2) -0.039(2)
C24 0.065(2) 0.072(2) 0.073(2) -0.0339(14) -0.0046(14) -0.0190(14)
C25 0.082(2) 0.072(2) 0.085(2) -0.040(2) -0.002(2) -0.025(2)
C26 0.087(2) 0.079(2) 0.139(3) -0.055(2) -0.037(2) 0.003(2)
O1 0.095(2) 0.0619(11) 0.098(2) -0.0405(11) -0.0434(13) 0.0036(11)
O2 0.0887(15) 0.0688(12) 0.0829(14) -0.0293(10) -0.0416(12) -0.0023(10)
O3 0.124(2) 0.094(2) 0.134(2) -0.059(2) -0.081(2) 0.0149(15)
O4 0.098(2) 0.0656(12) 0.105(2) -0.0414(12) -0.0462(13) -0.0025(11)
C27 0.0605(15) 0.0491(12) 0.0529(13) -0.0171(10) -0.0134(11) -0.0086(11)
C28 0.066(2) 0.0533(13) 0.069(2) -0.0250(12) -0.0212(13) 0.0015(12)
C29 0.065(2) 0.0624(15) 0.070(2) -0.0251(13) -0.0264(13) -0.0013(12)
C30 0.064(2) 0.0556(13) 0.0552(14) -0.0211(11) -0.0139(12) -0.0074(11)
C31 0.061(2) 0.0552(13) 0.067(2) -0.0265(12) -0.0143(12) -0.0030(11)
C32 0.0572(15) 0.0561(13) 0.0643(15) -0.0204(11) -0.0185(12) -0.0059(11)
C33 0.067(2) 0.0565(14) 0.0567(14) -0.0204(11) -0.0124(12) -0.0091(12)
C34 0.071(2) 0.069(2) 0.067(2) -0.0294(13) -0.0209(14) -0.0072(14)

loop_
_atom_site_label
_atom_site_type_symbol
_atom_site_fract_x
_atom_site_fract_y
_atom_site_fract_z
_atom_site_U_iso_or_equiv
_atom_site_thermal_displace_type
_atom_site_occupancy
_atom_site_calc_flag
_atom_site_refinement_flags
Fe1 Fe 0.14434(4) 0.13599(3) 0.59264(3) 0.05309(14) Uani 1 d .
N1 N 0.2024(3) 0.5368(2) 0.9400(2) 0.0724(7) Uani 1 d .
N2 N 0.5197(3) 0.6343(3) 0.7478(2) 0.0776(7) Uani 1 d .
C1 C 0.0413(3) 0.1401(3) 0.7327(2) 0.0612(6) Uani 1 d .
C2 C 0.0921(4) 0.0137(3) 0.7322(2) 0.0684(7) Uani 1 d .
H2 H 0.1582(4) -0.0388(3) 0.7682(2) 0.082 Uiso 1 calc R
C3 C 0.0236(4) -0.0172(3) 0.6671(2) 0.0747(8) Uani 1 d .
H3 H 0.0366(4) -0.0947(3) 0.6537(2) 0.090 Uiso 1 calc R
C4 C -0.0658(4) 0.0858(3) 0.6261(3) 0.0781(9) Uani 1 d .
H4 H -0.1222(4) 0.0896(3) 0.5807(3) 0.094 Uiso 1 calc R
C5 C -0.0558(3) 0.1848(3) 0.6662(3) 0.0734(8) Uani 1 d .
H5 H -0.1044(3) 0.2649(3) 0.6513(3) 0.088 Uiso 1 calc R
C6 C 0.3229(3) 0.2433(3) 0.5491(2) 0.0597(6) Uani 1 d .
C7 C 0.3652(3) 0.1153(3) 0.5496(2) 0.0669(7) Uani 1 d .
H7 H 0.4270(3) 0.0595(3) 0.5874(2) 0.080 Uiso 1 calc R
C8 C 0.2969(4) 0.0876(3) 0.4828(2) 0.0742(8) Uani 1 d .
H8 H 0.3077(4) 0.0111(3) 0.4681(2) 0.089 Uiso 1 calc R
C9 C 0.2104(4) 0.1954(3) 0.4427(2) 0.0755(8) Uani 1 d .
H9 H 0.1531(4) 0.2023(3) 0.3971(2) 0.091 Uiso 1 calc R
C10 C 0.2248(4) 0.2920(3) 0.4831(2) 0.0687(7) Uani 1 d .
H10 H 0.1783(4) 0.3730(3) 0.4690(2) 0.082 Uiso 1 calc R
C11 C 0.0897(3) 0.2086(3) 0.7888(2) 0.0641(7) Uani 1 d .
H11 H 0.1604(3) 0.1668(3) 0.8251(2) 0.077 Uiso 1 calc R
C12 C 0.0426(3) 0.3242(3) 0.7930(2) 0.0655(7) Uani 1 d .
H12 H -0.0318(3) 0.3639(3) 0.7594(2) 0.079 Uiso 1 calc R
C13 C 0.0954(3) 0.3971(3) 0.8452(2) 0.0616(7) Uani 1 d .
C14 C 0.1979(4) 0.3418(3) 0.9063(2) 0.0725(8) Uani 1 d .
H14 H 0.2313(4) 0.2571(3) 0.9160(2) 0.087 Uiso 1 calc R
C15 C 0.2476(4) 0.4142(3) 0.9513(3) 0.0800(9) Uani 1 d .
H15 H 0.3152(4) 0.3769(3) 0.9911(3) 0.096 Uiso 1 calc R
C16 C 0.0477(3) 0.5225(3) 0.8354(2) 0.0654(7) Uani 1 d .
C17 C 0.1060(4) 0.5872(3) 0.8843(2) 0.0702(8) Uani 1 d .
H17 H 0.0743(4) 0.6719(3) 0.8768(2) 0.084 Uiso 1 calc R
C18 C -0.0637(5) 0.5896(3) 0.7775(3) 0.0931(11) Uani 1 d .
H18A H -0.1542(8) 0.5495(15) 0.8060(11) 0.112 Uiso 1 calc R
H18B H -0.0315(13) 0.5865(20) 0.7109(5) 0.112 Uiso 1 calc R
H18C H -0.0780(20) 0.6764(7) 0.7781(15) 0.112 Uiso 1 calc R
C19 C 0.3747(3) 0.3081(3) 0.6059(2) 0.0613(6) Uani 1 d .
H19 H 0.4220(3) 0.2585(3) 0.6558(2) 0.074 Uiso 1 calc R
C20 C 0.3597(3) 0.4326(3) 0.5921(2) 0.0645(7) Uani 1 d .
H20 H 0.3096(3) 0.4809(3) 0.5434(2) 0.077 Uiso 1 calc R
C21 C 0.4142(3) 0.5017(3) 0.6458(2) 0.0628(7) Uani 1 d .
C22 C 0.5088(4) 0.4442(3) 0.7097(2) 0.0794(9) Uani 1 d .
H22 H 0.5393(4) 0.3589(3) 0.7190(2) 0.095 Uiso 1 calc R
C23 C 0.5581(5) 0.5110(3) 0.7593(2) 0.0875(10) Uani 1 d .
H23 H 0.6202(5) 0.4692(3) 0.8023(2) 0.105 Uiso 1 calc R
C24 C 0.3739(3) 0.6306(3) 0.6336(2) 0.0673(7) Uani 1 d .
C25 C 0.4312(4) 0.6900(3) 0.6866(3) 0.0765(9) Uani 1 d .
H25 H 0.4048(4) 0.7758(3) 0.6780(3) 0.092 Uiso 1 calc R
C26 C 0.2756(4) 0.7058(3) 0.5652(3) 0.0949(11) Uani 1 d .
H26A H 0.1874(12) 0.6635(13) 0.5797(12) 0.114 Uiso 1 calc R
H26B H 0.3246(11) 0.7135(20) 0.4983(3) 0.114 Uiso 1 calc R
H26C H 0.2520(23) 0.7888(9) 0.5737(14) 0.114 Uiso 1 calc R
O1 O 0.2933(3) 0.6776(2) 0.0244(2) 0.0779(6) Uani 1 d .
O2 O 0.1317(2) 0.8287(2) -0.0386(2) 0.0746(6) Uani 1 d .
O3 O 0.5276(3) 1.0684(2) 0.2379(2) 0.1038(9) Uani 1 d .
O4 O 0.3732(3) 1.2231(2) 0.1740(2) 0.0817(6) Uani 1 d .
C27 C 0.2811(3) 0.8733(2) 0.0561(2) 0.0529(5) Uani 1 d .
C28 C 0.4072(3) 0.8383(2) 0.0935(2) 0.0606(6) Uani 1 d .
H28 H 0.4606(3) 0.7629(2) 0.0891(2) 0.073 Uiso 1 calc R
C29 C 0.4548(3) 0.9141(3) 0.1373(2) 0.0627(6) Uani 1 d .
H29 H 0.5395(3) 0.8892(3) 0.1627(2) 0.075 Uiso 1 calc R
C30 C 0.3768(3) 1.0275(2) 0.1437(2) 0.0563(6) Uani 1 d .
C31 C 0.2508(3) 1.0622(2) 0.1066(2) 0.0588(6) Uani 1 d .
H31 H 0.1975(3) 1.1376(2) 0.1112(2) 0.071 Uiso 1 calc R
C32 C 0.2020(3) 0.9866(2) 0.0624(2) 0.0573(6) Uani 1 d .
H32 H 0.1171(3) 1.0115(2) 0.0371(2) 0.069 Uiso 1 calc R
C33 C 0.2275(3) 0.7921(2) 0.0088(2) 0.0585(6) Uani 1 d .
C34 C 0.4339(3) 1.1078(3) 0.1901(2) 0.0652(7) Uani 1 d .
H101 H 0.2613(50) 0.6245(43) 0.9894(34) 0.138(16) Uiso 1 d .
H102 H 0.5777(50) 0.7200(42) 0.7993(33) 0.136(16) Uiso 1 d .

loop_
_atom_type_symbol
_atom_type_description
_atom_type_scat_dispersion_real
_atom_type_scat_dispersion_imag
_atom_type_scat_source
C C 0.0033 0.0016 'International Tables Vol C Tables 4.2.6.8 and 6.1.1.4'
H H 0.0000 0.0000 'International Tables Vol C Tables 4.2.6.8 and 6.1.1.4'
Fe Fe 0.3463 0.8444 'International Tables Vol C Tables 4.2.6.8 and 6.1.1.4'
N N 0.0061 0.0033 'International Tables Vol C Tables 4.2.6.8 and 6.1.1.4'
O O 0.0106 0.0060 'International Tables Vol C Tables 4.2.6.8 and 6.1.1.4'

loop_
_geom_angle_atom_site_label_1
_geom_angle_atom_site_label_2
_geom_angle_atom_site_label_3
_geom_angle
C7 Fe1 C5 160.40(12)
C7 Fe1 C4 156.40(13)
C5 Fe1 C4 40.89(12)
C7 Fe1 C3 121.31(13)
C5 Fe1 C3 67.54(13)
C4 Fe1 C3 39.70(14)
C7 Fe1 C9 67.94(14)
C5 Fe1 C9 123.87(15)
C4 Fe1 C9 108.59(14)
C3 Fe1 C9 123.76(12)
C7 Fe1 C8 40.56(12)
C5 Fe1 C8 158.29(13)
C4 Fe1 C8 121.68(12)
C3 Fe1 C8 107.33(12)
C9 Fe1 C8 40.02(14)
C7 Fe1 C10 68.29(13)
C5 Fe1 C10 109.44(13)
C4 Fe1 C10 125.26(14)
C3 Fe1 C10 160.39(13)
C9 Fe1 C10 40.45(11)
C8 Fe1 C10 67.87(13)
C7 Fe1 C2 106.45(13)
C5 Fe1 C2 68.10(14)
C4 Fe1 C2 67.92(14)
C3 Fe1 C2 40.32(12)
C9 Fe1 C2 158.89(12)
C8 Fe1 C2 122.61(13)
C10 Fe1 C2 158.43(11)
C7 Fe1 C1 123.23(12)
C5 Fe1 C1 40.52(12)
C4 Fe1 C1 68.35(12)
C3 Fe1 C1 67.72(11)
C9 Fe1 C1 159.48(13)
C8 Fe1 C1 159.18(14)
C10 Fe1 C1 123.54(11)
C2 Fe1 C1 40.55(11)
C7 Fe1 C6 40.74(11)
C5 Fe1 C6 124.84(11)
C4 Fe1 C6 161.71(13)
C3 Fe1 C6 157.25(14)
C9 Fe1 C6 68.04(11)
C8 Fe1 C6 68.15(11)
C10 Fe1 C6 40.57(12)
C2 Fe1 C6 121.88(12)
C1 Fe1 C6 108.12(10)
C17 N1 C15 117.7(3)
C25 N2 C23 117.1(3)
C5 C1 C2 107.2(2)
C5 C1 C11 128.3(3)
C2 C1 C11 124.4(3)
C5 C1 Fe1 68.8(2)
C2 C1 Fe1 69.5(2)
C11 C1 Fe1 124.5(2)
C3 C2 C1 107.4(3)
C3 C2 Fe1 69.5(2)
C1 C2 Fe1 70.0(2)
C4 C3 C2 109.6(3)
C4 C3 Fe1 70.0(2)
C2 C3 Fe1 70.2(2)
C3 C4 C5 107.6(3)
C3 C4 Fe1 70.3(2)
C5 C4 Fe1 69.4(2)
C1 C5 C4 108.2(3)
C1 C5 Fe1 70.6(2)
C4 C5 Fe1 69.7(2)
C10 C6 C7 107.0(2)
C10 C6 C19 128.3(3)
C7 C6 C19 124.7(3)
C10 C6 Fe1 69.3(2)
C7 C6 Fe1 68.59(15)
C19 C6 Fe1 127.6(2)
C8 C7 C6 108.3(3)
C8 C7 Fe1 70.2(2)
C6 C7 Fe1 70.7(2)
C9 C8 C7 108.2(3)
C9 C8 Fe1 70.0(2)
C7 C8 Fe1 69.2(2)
C8 C9 C10 108.6(3)
C8 C9 Fe1 70.0(2)
C10 C9 Fe1 69.9(2)
C9 C10 C6 108.0(3)
C9 C10 Fe1 69.6(2)
C6 C10 Fe1 70.2(2)
C12 C11 C1 126.0(3)
C11 C12 C13 126.8(3)
C16 C13 C14 117.6(3)
C16 C13 C12 121.1(3)
C14 C13 C12 121.4(3)
C15 C14 C13 119.5(3)
N1 C15 C14 122.6(3)
C13 C16 C17 118.1(3)
C13 C16 C18 122.9(3)
C17 C16 C18 119.0(3)
N1 C17 C16 124.5(3)
C20 C19 C6 125.1(3)
C19 C20 C21 126.7(3)
C22 C21 C24 116.8(2)
C22 C21 C20 122.4(3)
C24 C21 C20 120.8(3)
C23 C22 C21 121.3(3)
N2 C23 C22 122.1(3)
C25 C24 C21 117.4(3)
C25 C24 C26 119.8(3)
C21 C24 C26 122.8(3)
N2 C25 C24 125.3(3)
C28 C27 C32 119.5(2)
C28 C27 C33 121.4(2)
C32 C27 C33 119.1(2)
C29 C28 C27 120.6(2)
C28 C29 C30 120.3(3)
C31 C30 C29 119.0(2)
C31 C30 C34 122.5(2)
C29 C30 C34 118.5(3)
C30 C31 C32 121.1(2)
C31 C32 C27 119.4(2)
O2 C33 O1 123.8(2)
O2 C33 C27 122.9(2)
O1 C33 C27 113.3(2)
O3 C34 O4 123.7(3)
O3 C34 C30 122.4(3)
O4 C34 C30 114.0(3)

loop_
_geom_bond_atom_site_label_1
_geom_bond_atom_site_label_2
_geom_bond_distance
Fe1 C7 2.032(3)
Fe1 C5 2.036(3)
Fe1 C4 2.039(3)
Fe1 C3 2.043(3)
Fe1 C9 2.045(3)
Fe1 C8 2.045(3)
Fe1 C10 2.048(3)
Fe1 C2 2.053(3)
Fe1 C1 2.060(3)
Fe1 C6 2.060(3)
N1 C17 1.312(4)
N1 C15 1.343(4)
N2 C25 1.318(4)
N2 C23 1.338(4)
C1 C5 1.419(4)
C1 C2 1.425(4)
C1 C11 1.459(3)
C2 C3 1.412(4)
C3 C4 1.386(5)
C4 C5 1.424(4)
C6 C10 1.424(4)
C6 C7 1.425(4)
C6 C19 1.452(3)
C7 C8 1.413(4)
C8 C9 1.400(5)
C9 C10 1.415(4)
C11 C12 1.319(4)
C12 C13 1.472(4)
C13 C16 1.379(4)
C13 C14 1.415(4)
C14 C15 1.371(4)
C16 C17 1.395(4)
C16 C18 1.475(5)
C19 C20 1.330(4)
C20 C21 1.465(3)
C21 C22 1.388(4)
C21 C24 1.399(4)
C22 C23 1.374(4)
C24 C25 1.395(4)
C24 C26 1.499(5)
O1 C33 1.314(3)
O2 C33 1.214(3)
O3 C34 1.203(4)
O4 C34 1.305(4)
C27 C28 1.380(4)
C27 C32 1.393(3)
C27 C33 1.495(3)
C28 C29 1.379(4)
C29 C30 1.390(4)
C30 C31 1.377(4)
C30 C34 1.495(3)
C31 C32 1.387(3)
